data_2012121
loop_
_publ_author_name
'Bern\`es, Sylvain'
'Trujillo Tovar, Sonia'
'Castellanos R., Mar\'ia A.'

_publ_section_title
;
 A comparison of the X-ray single-crystal structure of Li~3~SbO~4~ with
 the Rietveld refinement
;
_journal_issue 8
_journal_name_full 'Acta Crystallographica Section C'
_journal_page_first 883
_journal_page_last 884
_journal_paper_doi 10.1107/S0108270101007569
_journal_volume 57
_journal_year 2001
_chemical_formula_iupac 'Li3 Sb O4'
_chemical_formula_moiety 'Li3 Sb O4'
_chemical_formula_sum 'Li3 O4 Sb'
_chemical_formula_weight 206.57
_space_group_IT_number 13
_symmetry_cell_setting monoclinic
_symmetry_space_group_name_Hall '-P 2yc'
_symmetry_space_group_name_H-M 'P 1 2/c 1'
_audit_creation_method SHELXL-97
_cell_angle_alpha 90.00
_cell_angle_beta 108.859(8)
_cell_angle_gamma 90.00
_cell_formula_units_Z 2
_cell_length_a 5.1456(5)
_cell_length_b 6.0794(5)
_cell_length_c 5.1291(6)
_cell_measurement_reflns_used 44
_cell_measurement_temperature 293(2)
_cell_measurement_theta_max 13.75
_cell_measurement_theta_min 4.19
_cell_volume 151.84(3)
_computing_cell_refinement XSCANS
_computing_data_collection 'XSCANS (Fait, 1991)'
_computing_data_reduction XSCANS
_computing_molecular_graphics SHELXTL-Plus
_computing_publication_material SHELXL97
_computing_structure_refinement 'SHELXL97 (Sheldrick, 1997)'
_computing_structure_solution 'SHELXTL-Plus (Sheldrick, 1995)'
_diffrn_ambient_temperature 293(2)
_diffrn_measured_fraction_theta_full 1.000
_diffrn_measured_fraction_theta_max 1.000
_diffrn_measurement_device_type 'Siemens P4'
_diffrn_measurement_method 2\q/\w
_diffrn_radiation_monochromator graphite
_diffrn_radiation_type MoK\a
_diffrn_radiation_wavelength .71073
_diffrn_reflns_av_R_equivalents .0258
_diffrn_reflns_av_sigmaI/netI .0325
_diffrn_reflns_limit_h_max 6
_diffrn_reflns_limit_h_min -6
_diffrn_reflns_limit_k_max 7
_diffrn_reflns_limit_k_min -7
_diffrn_reflns_limit_l_max 6
_diffrn_reflns_limit_l_min -6
_diffrn_reflns_number 774
_diffrn_reflns_theta_full 27.49
_diffrn_reflns_theta_max 27.49
_diffrn_reflns_theta_min 3.35
_diffrn_standards_decay_% 1.68
_diffrn_standards_interval_count 48
_diffrn_standards_number 2
_exptl_absorpt_coefficient_mu 8.900
_exptl_absorpt_correction_T_max .899
_exptl_absorpt_correction_T_min .782
_exptl_absorpt_correction_type '\y scan'
_exptl_absorpt_process_details 'XSCANS (Fait, 1991)'
_exptl_crystal_colour White
_exptl_crystal_density_diffrn 4.518
_exptl_crystal_density_meas 4.354
_exptl_crystal_density_method pycnometer
_exptl_crystal_description Needle
_exptl_crystal_F_000 184
_exptl_crystal_size_max .7
_exptl_crystal_size_mid .1
_exptl_crystal_size_min .1
_refine_diff_density_max .582
_refine_diff_density_min -1.042
_refine_ls_extinction_coef .024(2)
_refine_ls_extinction_method SHELXL97
_refine_ls_goodness_of_fit_ref 1.043
_refine_ls_hydrogen_treatment none
_refine_ls_matrix_type full
_refine_ls_number_parameters 40
_refine_ls_number_reflns 355
_refine_ls_number_restraints 0
_refine_ls_restrained_S_all 1.043
_refine_ls_R_factor_all .0163
_refine_ls_R_factor_gt .0149
_refine_ls_shift/su_max .001
_refine_ls_shift/su_mean .000
_refine_ls_structure_factor_coef Fsqd
_refine_ls_weighting_details 'calc w = 1/[\s^2^(Fo^2^)+(0.0110P)^2^] where P = (Fo^2^+2Fc^2^)/3'
_refine_ls_weighting_scheme calc
_refine_ls_wR_factor_ref .0355
_reflns_number_gt 342
_reflns_number_total 355
_reflns_threshold_expression I>2\s(I)
_cod_data_source_file br1318.cif
_cod_data_source_block I
_cod_depositor_comments
;
The following automatic conversions were performed:
'_symmetry_cell_setting' value 'Monoclinic' changed to 'monoclinic'
according to '/home/saulius/struct/CIF-dictionaries/cif_core.dic'
dictionary named 'cif_core.dic' version 2.4.1 from 2010-06-29.

Automatic conversion script
Id: cif_fix_enum 1527 2010-12-29 10:47:43Z saulius 

The following automatic conversions were performed:

'_symmetry_cell_setting' value 'Monoclinic' changed to 'monoclinic'
according to /home/saulius/struct/CIF-dictionaries/cif_core.dic
dictionary named 'cif_core.dic' version 2.4.1 from 2010-06-29.

Automatic conversion script
Id: cif_fix_values 1715 2011-07-08 13:25:40Z adriana 
;
_cod_original_sg_symbol_H-M 'P 2/c'
_cod_original_formula_sum 'Li3 Sb O4'
_cod_database_code 2012121

loop_
_symmetry_equiv_pos_as_xyz
'x, y, z'
'-x, y, -z+1/2'
'-x, -y, -z'
'x, -y, z-1/2'

loop_
_atom_site_label
_atom_site_fract_x
_atom_site_fract_y
_atom_site_fract_z
_atom_site_U_iso_or_equiv
_atom_site_adp_type
_atom_site_calc_flag
_atom_site_refinement_flags
_atom_site_occupancy
_atom_site_disorder_assembly
_atom_site_disorder_group
_atom_site_type_symbol
Sb1 .0000 .14338(5) .2500 .00466(15) Uani d S 1 . . Sb
O1 .2214(5) .1021(4) -.0036(5) .0077(5) Uani d . 1 . . O
O2 -.2455(5) .3591(4) .0231(5) .0083(5) Uani d . 1 . . O
Li1 .0000 .6161(15) .2500 .019(2) Uani d S 1 . . Li
Li2 -.5000 .1485(15) -.2500 .019(2) Uani d S 1 . . Li
Li3 -.5000 .4227(19) .2500 .0194(19) Uani d S 1 . . Li

loop_
_atom_site_aniso_label
_atom_site_aniso_U_11
_atom_site_aniso_U_22
_atom_site_aniso_U_33
_atom_site_aniso_U_12
_atom_site_aniso_U_13
_atom_site_aniso_U_23
Sb1 .00534(19) .00371(19) .00469(19) .000 .00130(11) .000
O1 .0077(11) .0072(12) .0088(11) -.0005(9) .0034(9) -.0024(8)
O2 .0086(11) .0062(11) .0074(11) .0012(9) -.0011(9) .0017(8)
Li1 .026(5) .009(5) .019(5) .000 .002(4) .000
Li2 .015(5) .011(4) .030(5) .000 .007(4) .000
Li3 .018(5) .025(5) .020(4) .000 .013(4) .000

loop_
_atom_type_symbol
_atom_type_description
_atom_type_scat_dispersion_real
_atom_type_scat_dispersion_imag
_atom_type_scat_source
Sb Sb -.5866 1.5461 'International Tables Vol C Tables 4.2.6.8 and 6.1.1.4'
O O .0106 .0060 'International Tables Vol C Tables 4.2.6.8 and 6.1.1.4'
Li Li -.0003 .0001 'International Tables Vol C Tables 4.2.6.8 and 6.1.1.4'

loop_
_geom_angle_atom_site_label_1
_geom_angle_atom_site_label_2
_geom_angle_atom_site_label_3
_geom_angle_site_symmetry_1
_geom_angle_site_symmetry_3
_geom_angle
_geom_angle_publ_flag
O2 Sb1 O2 2 . 94.31(14) n
O2 Sb1 O1 2 2 95.31(10) n
O2 Sb1 O1 . 2 94.48(10) n
O2 Sb1 O1 2 . 94.48(10) n
O2 Sb1 O1 . . 95.31(10) n
O1 Sb1 O1 2 . 165.59(13) n
O2 Sb1 O1 2 3 173.42(10) n
O2 Sb1 O1 . 3 89.88(11) n
O1 Sb1 O1 2 3 89.41(9) n
O1 Sb1 O1 . 3 80.06(11) n
O2 Sb1 O1 2 4_556 89.88(11) n
O2 Sb1 O1 . 4_556 173.42(10) n
O1 Sb1 O1 2 4_556 80.06(11) n
O1 Sb1 O1 . 4_556 89.41(9) n
O1 Sb1 O1 3 4_556 86.42(13) n
Sb1 O1 Sb1 . 3 99.94(11) n
Sb1 O1 Li2 . 3 95.82(10) n
Sb1 O1 Li2 3 3 89.23(18) n
Sb1 O1 Li1 . 3_565 88.73(9) n
Sb1 O1 Li1 3 3_565 97.50(18) n
Li2 O1 Li1 3 3_565 171.1(2) n
Sb1 O1 Li2 . 1_655 164.5(3) n
Sb1 O1 Li2 3 1_655 94.26(19) n
Li2 O1 Li2 3 1_655 90.4(2) n
Li1 O1 Li2 3_565 1_655 83.3(2) n
Sb1 O1 Li3 . 1_655 85.17(8) n
Sb1 O1 Li3 3 1_655 173.41(15) n
Li2 O1 Li3 3 1_655 94.4(3) n
Li1 O1 Li3 3_565 1_655 78.3(2) n
Li2 O1 Li3 1_655 1_655 80.24(19) n
Sb1 O2 Li2 . . 97.9(2) n
Sb1 O2 Li3 . . 101.5(2) n
Li2 O2 Li3 . . 97.0(2) n
Sb1 O2 Li3 . 3_465 174.7(2) n
Li2 O2 Li3 . 3_465 79.1(3) n
Li3 O2 Li3 . 3_465 83.25(19) n
Sb1 O2 Li1 . . 90.7(2) n
Li2 O2 Li1 . . 170.2(3) n
Li3 O2 Li1 . . 85.7(3) n
Li3 O2 Li1 3_465 . 91.9(3) n
Sb1 O2 Li1 . 3_565 91.8(2) n
Li2 O2 Li1 . 3_565 88.78(18) n
Li3 O2 Li1 . 3_565 164.5(4) n
Li3 O2 Li1 3_465 3_565 83.77(18) n
Li1 O2 Li1 . 3_565 86.3(2) n
O2 Li1 O2 . 2 84.3(4) n
O2 Li1 O2 . 4_566 92.2(2) n
O2 Li1 O2 2 4_566 93.7(2) n
O2 Li1 O2 . 3_565 93.7(2) n
O2 Li1 O2 2 3_565 92.2(2) n
O2 Li1 O2 4_566 3_565 172.1(5) n
O2 Li1 O1 . 4_566 174.37(18) n
O2 Li1 O1 2 4_566 98.77(10) n
O2 Li1 O1 4_566 4_566 83.0(2) n
O2 Li1 O1 3_565 4_566 90.9(2) n
O2 Li1 O1 . 3_565 98.77(10) n
O2 Li1 O1 2 3_565 174.37(18) n
O2 Li1 O1 4_566 3_565 90.9(2) n
O2 Li1 O1 3_565 3_565 83.0(2) n
O1 Li1 O1 4_566 3_565 78.6(3) n
O2 Li2 O2 . 2_454 101.9(4) n
O2 Li2 O1 . 4_455 173.2(3) n
O2 Li2 O1 2_454 4_455 82.97(10) n
O2 Li2 O1 . 3 82.97(10) n
O2 Li2 O1 2_454 3 173.2(3) n
O1 Li2 O1 4_455 3 92.6(3) n
O2 Li2 O1 . 1_455 94.52(16) n
O2 Li2 O1 2_454 1_455 94.70(16) n
O1 Li2 O1 4_455 1_455 80.28(18) n
O1 Li2 O1 3 1_455 89.6(2) n
O2 Li2 O1 . 2_554 94.70(16) n
O2 Li2 O1 2_454 2_554 94.52(16) n
O1 Li2 O1 4_455 2_554 89.6(2) n
O1 Li2 O1 3 2_554 80.28(18) n
O1 Li2 O1 1_455 2_554 165.3(5) n
O2 Li3 O2 2_455 . 158.3(6) n
O2 Li3 O2 2_455 4_566 96.75(19) n
O2 Li3 O2 . 4_566 97.2(2) n
O2 Li3 O2 2_455 3_465 97.2(2) n
O2 Li3 O2 . 3_465 96.75(19) n
O2 Li3 O2 4_566 3_465 99.9(5) n
O2 Li3 O1 2_455 1_455 77.6(3) n
O2 Li3 O1 . 1_455 85.5(3) n
O2 Li3 O1 4_566 1_455 168.4(4) n
O2 Li3 O1 3_465 1_455 90.95(12) n
O2 Li3 O1 2_455 2 85.5(3) n
O2 Li3 O1 . 2 77.6(3) n
O2 Li3 O1 4_566 2 90.95(12) n
O2 Li3 O1 3_465 2 168.4(4) n
O1 Li3 O1 1_455 2 78.6(4) n

loop_
_geom_bond_atom_site_label_1
_geom_bond_atom_site_label_2
_geom_bond_site_symmetry_2
_geom_bond_distance
_geom_bond_publ_flag
Sb1 O2 2 1.929(2) no
Sb1 O2 . 1.929(2) y
Sb1 O1 2 2.003(2) no
Sb1 O1 . 2.003(2) y
Sb1 O1 3 2.047(2) y
Sb1 O1 4_556 2.047(2) no
O1 Sb1 3 2.047(2) n
O1 Li2 3 2.205(6) n
O1 Li1 3_565 2.214(7) n
O1 Li2 1_655 2.214(3) n
O1 Li3 1_655 2.518(9) n
O2 Li2 . 2.032(6) n
O2 Li3 . 2.050(3) n
O2 Li3 3_465 2.062(8) n
O2 Li1 . 2.107(7) n
O2 Li1 3_565 2.174(3) n
Li1 O2 2 2.107(7) y
Li1 O2 4_566 2.174(3) y
Li1 O2 3_565 2.174(3) n
Li1 O1 4_566 2.214(7) y
Li1 O1 3_565 2.214(7) n
Li2 O2 2_454 2.032(6) y
Li2 O1 4_455 2.205(6) n
Li2 O1 3 2.205(6) y
Li2 O1 1_455 2.214(3) n
Li2 O1 2_554 2.214(3) y
Li3 O2 2_455 2.050(3) y
Li3 O2 4_566 2.062(8) y
Li3 O2 3_465 2.062(8) n
Li3 O1 1_455 2.518(9) n
Li3 O1 2 2.518(9) y
